data_4313478
loop_
_publ_author_name
'Jide Xu'
'Donald W. Whisenhunt'
'Alan C. Veeck'
'Linda C. Uhlir'
'Kenneth N. Raymond'

_publ_contact_author
;
Kenneth N. Raymond
Department of Chemistry
University of California
Berkeley, CA  94720-1460
;
_publ_contact_author_email raymond@socrates.berkeley.edu
_publ_contact_author_fax 510-486-5283
_publ_contact_author_phone 510-642-7219
_publ_section_title
;
 Thorium(IV) Complexes of Bidentate Hydroxypyridinonates1
;
_journal_name_full 'Inorganic Chemistry'
_journal_page_first 2665
_journal_page_last 2674
_journal_paper_doi 10.1021/ic0259888
_journal_volume 42
_journal_year 2003
_chemical_formula_moiety '[Th(C10H13N2O3)4] H2O'
_chemical_formula_sum 'C40 H54 N8 O13 Th'
_chemical_formula_weight 1086.95
_chemical_name_common ThPR-Me-3,2-HOPO
_chemical_name_systematic
; 
 Thorium tetrakis(1-Methyl-2-oxo-4-propylcarbamoyl-1,2-dihydro-pyridin-3-olate)

;
_space_group_IT_number 33
_symmetry_cell_setting orthorhombic
_symmetry_space_group_name_Hall 'P 2c -2n'
_symmetry_space_group_name_H-M 'P n a 21'
_atom_sites_solution_hydrogens geom
_atom_sites_solution_primary direct
_atom_sites_solution_secondary difmap
_audit_creation_method SHELXL-97
_cell_angle_alpha 90.00
_cell_angle_beta 90.00
_cell_angle_gamma 90.00
_cell_formula_units_Z 4
_cell_length_a 17.1250(5)
_cell_length_b 12.3036(7)
_cell_length_c 23.8803(10)
_cell_measurement_reflns_used 8192
_cell_measurement_temperature 132(2)
_cell_measurement_theta_max 23.31
_cell_measurement_theta_min 2.66
_cell_volume 5031.6(4)
_computing_cell_refinement
; 
SMART (Siemens, 1995) SAINT (Siemens, 1995) 
;
_computing_data_collection 'SMART (Siemens, 1995)'
_computing_data_reduction
; 
SAINT (Siemens, 1995) XPREP (Siemens, 1995) 
;
_computing_structure_refinement 'SHELXL-97 (Sheldrick, 1997)'
_computing_structure_solution 'SHELXS-97 (Sheldrick, 1990)'
_diffrn_ambient_temperature 132(2)
_diffrn_measured_fraction_theta_full 0.936
_diffrn_measured_fraction_theta_max 0.936
_diffrn_measurement_device_type '3 circle diffractomter'
_diffrn_measurement_method 'omega scan with profile analysis'
_diffrn_radiation_monochromator graphite
_diffrn_radiation_source 'fine-focus sealed tube'
_diffrn_radiation_type MoK\a
_diffrn_radiation_wavelength 0.71073
_diffrn_reflns_av_R_equivalents 0.0838
_diffrn_reflns_av_sigmaI/netI 0.1005
_diffrn_reflns_limit_h_max 19
_diffrn_reflns_limit_h_min -14
_diffrn_reflns_limit_k_max 12
_diffrn_reflns_limit_k_min -13
_diffrn_reflns_limit_l_max 26
_diffrn_reflns_limit_l_min -26
_diffrn_reflns_number 17640
_diffrn_reflns_theta_full 23.31
_diffrn_reflns_theta_max 23.31
_diffrn_reflns_theta_min 2.66
_diffrn_standards_decay_% 0
_diffrn_standards_interval_count 0
_diffrn_standards_number 0
_exptl_absorpt_coefficient_mu 3.027
_exptl_absorpt_correction_T_max 0.976
_exptl_absorpt_correction_T_min 0.609
_exptl_absorpt_correction_type empirical
_exptl_crystal_colour colorless
_exptl_crystal_density_diffrn 1.435
_exptl_crystal_density_method 'not measured'
_exptl_crystal_description plate
_exptl_crystal_F_000 2176
_exptl_crystal_size_max 0.50
_exptl_crystal_size_mid 0.14
_exptl_crystal_size_min 0.008
_refine_diff_density_max 0.857
_refine_diff_density_min -0.850
_refine_diff_density_rms 0.096
_refine_ls_abs_structure_details 'Flack H D (1983), Acta Cryst. A39, 876-881'
_refine_ls_abs_structure_Flack 0.00
_refine_ls_extinction_method none
_refine_ls_goodness_of_fit_ref 1.018
_refine_ls_hydrogen_treatment mixed
_refine_ls_matrix_type full
_refine_ls_number_parameters 529
_refine_ls_number_reflns 6581
_refine_ls_number_restraints 80
_refine_ls_restrained_S_all 1.019
_refine_ls_R_factor_all 0.0896
_refine_ls_R_factor_gt 0.0499
_refine_ls_shift/su_max 0.001
_refine_ls_shift/su_mean 0.000
_refine_ls_structure_factor_coef Fsqd
_refine_ls_weighting_details 'calc w=1/[\s^2^(Fo^2^)+(0.0192P)^2^+1.1599P] where P=(Fo^2^+2Fc^2^)/3'
_refine_ls_weighting_scheme calc
_refine_ls_wR_factor_gt 0.0756
_refine_ls_wR_factor_ref 0.0869
_reflns_number_gt 4606
_reflns_number_total 6581
_reflns_threshold_expression >2sigma(I)
_cod_data_source_file ic0259888si20030220_022322.cif
_cod_data_source_block ThPR32HOPO
_cod_depositor_comments
;
The following automatic conversions were performed:

'_symmetry_cell_setting' value 'Orthorhombic' changed to
'orthorhombic' according to the built-in table from CIF Core
dictionary named 'cif_core.dic' version 2.4.1 from 2010-06-29.

Automatic conversion script
Id: cif_fix_values 1646 2011-03-28 12:23:43Z adriana 
;
_cod_database_code 4313478

loop_
_symmetry_equiv_pos_as_xyz
'x, y, z'
'-x, -y, z+1/2'
'x+1/2, -y+1/2, z'
'-x+1/2, y+1/2, z+1/2'

loop_
_atom_site_label
_atom_site_type_symbol
_atom_site_fract_x
_atom_site_fract_y
_atom_site_fract_z
_atom_site_U_iso_or_equiv
_atom_site_adp_type
_atom_site_occupancy
_atom_site_symmetry_multiplicity
_atom_site_calc_flag
_atom_site_refinement_flags
_atom_site_disorder_assembly
_atom_site_disorder_group
Th1 Th 0.117957(16) -0.63924(2) 0.25244(11) 0.03876(13) Uani 1 1 d . . .
O1A O 0.0904(3) -0.8393(4) 0.2507(10) 0.053(2) Uani 1 1 d . . .
O2A O -0.0208(3) -0.6899(4) 0.2507(10) 0.049(2) Uani 1 1 d . . .
O3AA O 0.2455(4) -0.7164(6) 0.2607(14) 0.104(7) Uani 1 1 d . . .
N1A N -0.0002(4) -0.9786(6) 0.2568(10) 0.051(3) Uani 1 1 d D . .
N2A N -0.1694(4) -0.6436(8) 0.2304(4) 0.052(3) Uani 1 1 d D . .
H2AA H -0.1227 -0.6208 0.2367 0.063 Uiso 1 1 calc R . .
C1A C 0.0610(5) -1.0587(8) 0.2637(10) 0.047(6) Uani 1 1 d . . .
H1AA H 0.1104 -1.0227 0.2673 0.070 Uiso 1 1 calc R . .
H1AB H 0.0620 -1.1058 0.2317 0.070 Uiso 1 1 calc R . .
H1AC H 0.0510 -1.1008 0.2968 0.070 Uiso 1 1 calc R . .
C2A C 0.0171(4) -0.8683(7) 0.2572(9) 0.037(3) Uani 1 1 d D . .
C3A C -0.0426(5) -0.7912(7) 0.2524(9) 0.045(3) Uani 1 1 d D . .
C4A C -0.1191(5) -0.8242(6) 0.2495(14) 0.050(3) Uani 1 1 d D . .
C5A C -0.1349(4) -0.9380(6) 0.2498(14) 0.063(4) Uani 1 1 d D . .
H5AA H -0.1863 -0.9620 0.2481 0.076 Uiso 1 1 calc R . .
C6A C -0.0774(4) -1.0104(7) 0.2526(13) 0.061(4) Uani 1 1 d D . .
H6AA H -0.0894 -1.0841 0.2516 0.073 Uiso 1 1 calc R . .
C7A C -0.1851(5) -0.7511(8) 0.2388(6) 0.038(5) Uani 1 1 d D . .
C8A C -0.2272(8) -0.5657(10) 0.2116(6) 0.076(5) Uani 1 1 d D . .
H8AA H -0.2144 -0.4952 0.2273 0.092 Uiso 1 1 calc R . .
H8AB H -0.2777 -0.5869 0.2265 0.092 Uiso 1 1 calc R . .
C9A C -0.2345(8) -0.5538(13) 0.1484(6) 0.079(5) Uani 1 1 d D . .
H9AA H -0.1831 -0.5368 0.1339 0.095 Uiso 1 1 calc R . .
H9AB H -0.2489 -0.6244 0.1335 0.095 Uiso 1 1 calc R . .
C10A C -0.2880(11) -0.4755(16) 0.1256(10) 0.147(9) Uani 1 1 d D . .
H10A H -0.2860 -0.4782 0.0855 0.220 Uiso 1 1 calc R . .
H10B H -0.2737 -0.4041 0.1382 0.220 Uiso 1 1 calc R . .
H10C H -0.3400 -0.4920 0.1380 0.220 Uiso 1 1 calc R . .
O1B O 0.1940(8) -0.5193(11) 0.1945(5) 0.045(4) Uani 1 1 d . . .
O2B O 0.1097(5) -0.6863(6) 0.1618(3) 0.0380(19) Uani 1 1 d . . .
O3B O 0.1248(9) -0.7848(12) -0.0093(7) 0.062(4) Uiso 1 1 d . . .
N1B N 0.2364(11) -0.4835(12) 0.0986(7) 0.061(6) Uani 1 1 d D . .
N2B N 0.083(2) -0.826(2) 0.0764(13) 0.175(16) Uani 1 1 d D . .
H2BA H 0.0843 -0.8073 0.1111 0.211 Uiso 1 1 calc R . .
C1B C 0.2702(11) -0.3848(17) 0.1250(7) 0.046(6) Uani 1 1 d . . .
H1BA H 0.2525 -0.3794 0.1630 0.069 Uiso 1 1 calc R . .
H1BB H 0.2539 -0.3216 0.1045 0.069 Uiso 1 1 calc R . .
H1BC H 0.3262 -0.3896 0.1244 0.069 Uiso 1 1 calc R . .
C2B C 0.1932(10) -0.5370(13) 0.1386(6) 0.044(5) Uani 1 1 d D . .
C3B C 0.1559(11) -0.6375(14) 0.1226(7) 0.070(7) Uani 1 1 d D . .
C4B C 0.1625(16) -0.6732(19) 0.0691(9) 0.083(11) Uani 1 1 d D . .
C5B C 0.2089(15) -0.619(2) 0.0306(8) 0.148(17) Uani 1 1 d D . .
H5BA H 0.2166 -0.6482 -0.0049 0.178 Uiso 1 1 calc R . .
C6B C 0.2448(12) -0.5193(15) 0.0455(7) 0.063(8) Uani 1 1 d D . .
H6BA H 0.2733 -0.4796 0.0194 0.075 Uiso 1 1 calc R . .
C7B C 0.1348(18) -0.777(3) 0.0390(16) 0.095(10) Uani 1 1 d D . .
C8B C 0.0266(11) -0.9109(18) 0.0583(11) 0.097(8) Uiso 1 1 d D . .
H8BA H 0.0101 -0.8967 0.0201 0.117 Uiso 1 1 calc R . .
H8BB H 0.0513 -0.9818 0.0593 0.117 Uiso 1 1 calc R . .
C9B C -0.042(2) -0.910(4) 0.0960(18) 0.54(4) Uani 1 1 d D . .
H9BA H -0.0691 -0.9775 0.0881 0.646 Uiso 1 1 calc R . .
H9BB H -0.0204 -0.9181 0.1333 0.646 Uiso 1 1 calc R . .
C10B C -0.1045(12) -0.8293(18) 0.1025(9) 0.103(8) Uani 1 1 d D . .
H10D H -0.1446 -0.8582 0.1263 0.155 Uiso 1 1 calc R . .
H10E H -0.1262 -0.8126 0.0664 0.155 Uiso 1 1 calc R . .
H10F H -0.0835 -0.7644 0.1189 0.155 Uiso 1 1 calc R . .
O1C O 0.0467(5) -0.5599(7) 0.3420(4) 0.063(2) Uani 1 1 d . . .
O2C O 0.0415(4) -0.4812(6) 0.2458(11) 0.054(3) Uani 1 1 d . . .
O3C O -0.1391(6) -0.2574(8) 0.2042(4) 0.078(3) Uani 1 1 d . . .
N1C N -0.0389(7) -0.4358(9) 0.3747(5) 0.075(4) Uani 1 1 d D . .
N2C N -0.0325(8) -0.3482(13) 0.1725(6) 0.085(4) Uani 1 1 d D . .
C1C C -0.0241(13) -0.4773(17) 0.4325(5) 0.128(9) Uani 1 1 d D . .
H1CA H 0.0107 -0.5384 0.4308 0.192 Uiso 1 1 calc R . .
H1CB H -0.0726 -0.4993 0.4492 0.192 Uiso 1 1 calc R . .
H1CC H -0.0008 -0.4208 0.4547 0.192 Uiso 1 1 calc R . .
C2C C 0.0020(6) -0.4767(10) 0.3308(5) 0.062(4) Uani 1 1 d D . .
C3C C -0.0067(7) -0.4431(9) 0.2770(5) 0.045(3) Uani 1 1 d D . .
C4C C -0.0676(8) -0.3614(12) 0.2649(8) 0.082(7) Uani 1 1 d D . .
C5C C -0.1025(13) -0.3176(14) 0.3102(8) 0.097(10) Uani 1 1 d D . .
H5CA H -0.1353 -0.2585 0.3043 0.116 Uiso 1 1 calc R . .
C6C C -0.0933(9) -0.3537(13) 0.3645(7) 0.095(6) Uani 1 1 d D . .
H6CA H -0.1226 -0.3241 0.3936 0.115 Uiso 1 1 calc R . .
C7C C -0.084(2) -0.320(3) 0.2087(13) 0.099(9) Uiso 1 1 d D . .
C8C C -0.0490(17) -0.321(3) 0.1145(10) 0.34(4) Uani 1 1 d D . .
H8CA H -0.0950 -0.3605 0.1021 0.408 Uiso 1 1 calc R . .
H8CB H -0.0595 -0.2441 0.1113 0.408 Uiso 1 1 calc R . .
C9C C 0.0169(16) -0.350(2) 0.0793(13) 0.154(10) Uani 1 1 d D . .
H9CA H 0.0013 -0.3469 0.0403 0.185 Uiso 1 1 calc R . .
H9CB H 0.0335 -0.4234 0.0876 0.185 Uiso 1 1 calc R . .
C10C C 0.082(2) -0.275(5) 0.0887(18) 0.65(10) Uani 1 1 d D . .
H10G H 0.1235 -0.2923 0.0634 0.970 Uiso 1 1 calc R . .
H10H H 0.0996 -0.2821 0.1266 0.970 Uiso 1 1 calc R . .
H10I H 0.0645 -0.2019 0.0822 0.970 Uiso 1 1 calc R . .
O1D O 0.1981(11) -0.5204(15) 0.3176(8) 0.070(6) Uiso 1 1 d . . .
O2D O 0.1584(5) -0.7202(8) 0.3473(4) 0.056(3) Uani 1 1 d . . .
O3D O 0.1393(10) -0.7932(16) 0.5142(7) 0.120(8) Uani 1 1 d . . .
N1D N 0.2455(10) -0.4897(14) 0.3987(6) 0.056(6) Uani 1 1 d D . .
N2D N 0.0845(12) -0.8239(15) 0.4325(8) 0.079(7) Uani 1 1 d D . .
H2DA H 0.0889 -0.8114 0.3972 0.094 Uiso 1 1 calc R . .
C1D C 0.2892(13) -0.388(2) 0.3839(12) 0.092(9) Uani 1 1 d . . .
H1DA H 0.2896 -0.3789 0.3439 0.137 Uiso 1 1 calc R . .
H1DB H 0.3419 -0.3930 0.3974 0.137 Uiso 1 1 calc R . .
H1DC H 0.2640 -0.3264 0.4009 0.137 Uiso 1 1 calc R . .
C2D C 0.2107(11) -0.5628(16) 0.3637(7) 0.068(7) Uani 1 1 d D . .
C3D C 0.1716(13) -0.6544(16) 0.3848(8) 0.091(10) Uani 1 1 d D . .
C4D C 0.1670(16) -0.6718(15) 0.4418(8) 0.068(9) Uani 1 1 d D . .
C5D C 0.2070(9) -0.5977(13) 0.4772(6) 0.045(5) Uani 1 1 d D . .
H5DA H 0.2092 -0.6110 0.5155 0.054 Uiso 1 1 calc R . .
C6D C 0.2421(12) -0.5071(16) 0.4558(8) 0.089(11) Uani 1 1 d D . .
H6DA H 0.2640 -0.4564 0.4800 0.107 Uiso 1 1 calc R . .
C7D C 0.1220(13) -0.764(2) 0.4645(13) 0.055(6) Uiso 1 1 d D . .
C8D C 0.0330(18) -0.914(2) 0.4492(12) 0.23(3) Uani 1 1 d D . .
H8DA H 0.0169 -0.9038 0.4877 0.278 Uiso 1 1 calc R . .
H8DB H 0.0620 -0.9819 0.4471 0.278 Uiso 1 1 calc R . .
C9D C -0.0375(13) -0.9225(16) 0.4131(9) 0.107(9) Uani 1 1 d D . .
H9DA H -0.0226 -0.9389 0.3748 0.128 Uiso 1 1 calc R . .
H9DB H -0.0715 -0.9800 0.4265 0.128 Uiso 1 1 calc R . .
C10D C -0.077(2) -0.819(3) 0.416(2) 0.34(4) Uani 1 1 d D . .
H10J H -0.1246 -0.8231 0.3942 0.505 Uiso 1 1 calc R . .
H10K H -0.0441 -0.7636 0.4003 0.505 Uiso 1 1 calc R . .
H10L H -0.0893 -0.8021 0.4538 0.505 Uiso 1 1 calc R . .
O1S O -0.3116(6) -0.2293(8) 0.2524(16) 0.136(3) Uiso 1 1 d . . .

loop_
_atom_site_aniso_label
_atom_site_aniso_U_11
_atom_site_aniso_U_22
_atom_site_aniso_U_33
_atom_site_aniso_U_23
_atom_site_aniso_U_13
_atom_site_aniso_U_12
Th1 0.02012(16) 0.03041(17) 0.0657(2) 0.0030(7) -0.0097(5) 0.00082(16)
O1A 0.011(3) 0.033(4) 0.114(6) 0.038(10) -0.014(10) -0.001(2)
O2A 0.028(3) 0.032(3) 0.087(6) -0.021(11) 0.028(10) -0.006(3)
O3AA 0.035(5) 0.047(4) 0.23(2) 0.023(12) -0.047(12) -0.012(3)
N1A 0.043(5) 0.037(5) 0.071(8) -0.005(12) -0.004(11) -0.013(3)
N2A 0.023(5) 0.046(5) 0.089(10) -0.005(6) 0.004(4) -0.006(5)
C1A 0.021(5) 0.040(6) 0.079(18) 0.015(8) -0.003(7) 0.007(4)
C2A 0.026(5) 0.039(5) 0.044(8) 0.015(12) -0.003(10) 0.001(4)
C3A 0.041(6) 0.047(6) 0.047(7) -0.029(15) 0.029(14) -0.006(5)
C4A 0.011(4) 0.053(6) 0.086(9) 0.037(15) -0.003(13) -0.001(4)
C5A 0.017(5) 0.034(5) 0.138(12) 0.028(17) -0.040(14) -0.006(4)
C6A 0.031(5) 0.034(6) 0.118(11) 0.045(16) -0.002(18) -0.011(4)
C7A 0.015(5) 0.050(7) 0.050(14) 0.016(6) 0.006(5) -0.021(4)
C8A 0.064(9) 0.044(8) 0.121(14) 0.021(8) 0.033(9) 0.019(7)
C9A 0.052(9) 0.120(14) 0.066(11) 0.040(10) 0.023(8) 0.032(8)
C10A 0.073(13) 0.130(18) 0.24(3) 0.018(17) -0.015(15) 0.022(12)
O1B 0.068(7) 0.053(7) 0.013(5) -0.001(4) 0.000(4) -0.049(5)
O2B 0.046(6) 0.037(5) 0.031(5) 0.001(4) -0.006(4) -0.012(4)
N1B 0.096(14) 0.029(10) 0.058(13) 0.019(9) -0.022(10) -0.024(9)
N2B 0.30(4) 0.12(2) 0.11(2) -0.072(17) 0.01(2) -0.14(2)
C1B 0.060(12) 0.056(13) 0.023(8) 0.014(7) 0.012(7) -0.039(9)
C2B 0.058(10) 0.008(7) 0.065(13) -0.014(7) -0.020(9) -0.002(7)
C3B 0.122(17) 0.063(14) 0.026(12) -0.016(10) -0.023(12) -0.028(13)
C4B 0.064(18) 0.11(3) 0.08(2) 0.01(2) 0.018(17) -0.013(17)
C5B 0.17(3) 0.17(3) 0.11(3) -0.07(2) -0.07(2) 0.12(2)
C6B 0.098(19) 0.051(14) 0.039(14) 0.006(10) 0.042(12) 0.021(12)
C7B 0.12(2) 0.093(19) 0.069(15) -0.014(13) 0.000(16) 0.017(15)
C9B 0.99(13) 0.50(8) 0.12(3) -0.13(4) 0.29(6) -0.505
C10B 0.091(14) 0.131(18) 0.088(16) -0.048(12) 0.056(12) -0.056(12)
O1C 0.046(5) 0.079(6) 0.065(6) 0.011(5) -0.008(5) 0.025(5)
O2C 0.020(3) 0.049(4) 0.094(11) 0.003(9) 0.008(8) 0.014(3)
O3C 0.090(7) 0.057(6) 0.088(7) -0.002(5) -0.025(6) 0.053(6)
N1C 0.083(9) 0.070(9) 0.073(10) -0.009(8) -0.008(8) -0.003(7)
N2C 0.074(9) 0.107(11) 0.073(9) 0.062(9) 0.039(8) 0.044(8)
C1C 0.20(2) 0.157(19) 0.029(10) -0.004(11) 0.001(12) 0.109(17)
C2C 0.026(7) 0.105(12) 0.056(10) -0.028(9) 0.003(7) 0.026(7)
C3C 0.054(9) 0.034(7) 0.047(9) -0.008(6) -0.024(7) 0.001(6)
C4C 0.049(7) 0.063(8) 0.13(3) -0.006(15) -0.011(12) -0.003(7)
C5C 0.15(3) 0.019(8) 0.12(2) -0.007(10) -0.016(17) 0.051(11)
C6C 0.088(13) 0.078(12) 0.120(15) 0.023(12) 0.037(12) 0.061(11)
C8C 0.23(5) 0.25(5) 0.54(10) 0.19(5) 0.13(6) 0.08(4)
C9C 0.122(19) 0.20(3) 0.14(2) 0.04(2) 0.041(16) 0.061(19)
C10C 0.61(15) 1.2(3) 0.15(4) 0.22(9) 0.15(8) 0.33(16)
O2D 0.031(5) 0.059(6) 0.077(8) 0.012(6) -0.007(5) 0.010(4)
O3D 0.099(11) 0.186(15) 0.076(9) 0.114(9) -0.009(8) 0.018(9)
N1D 0.071(12) 0.073(14) 0.025(9) -0.002(9) -0.006(8) -0.016(10)
N2D 0.111(14) 0.087(16) 0.038(11) -0.011(10) 0.031(10) -0.043(12)
C1D 0.035(10) 0.079(17) 0.16(2) 0.025(14) -0.043(10) -0.019(9)
C2D 0.068(12) 0.052(15) 0.085(16) -0.019(11) -0.027(11) 0.004(10)
C3D 0.13(2) 0.050(16) 0.09(2) -0.001(14) -0.038(17) -0.028(13)
C4D 0.11(2) 0.049(16) 0.040(15) 0.020(12) 0.025(15) -0.018(15)
C5D 0.042(10) 0.042(9) 0.050(13) -0.004(8) -0.015(8) -0.026(8)
C6D 0.066(15) 0.11(2) 0.09(2) 0.041(15) -0.015(14) -0.067(14)
C8D 0.39(5) 0.21(3) 0.105(19) 0.106(18) -0.10(2) -0.27(4)
C9D 0.18(2) 0.074(14) 0.071(17) 0.010(12) 0.030(17) -0.064(15)
C10D 0.25(5) 0.40(7) 0.35(6) 0.15(5) -0.26(5) -0.21(5)

loop_
_atom_type_symbol
_atom_type_description
_atom_type_scat_dispersion_real
_atom_type_scat_dispersion_imag
_atom_type_scat_source
C C 0.0033 0.0016 'International Tables Vol C Tables 4.2.6.8 and 6.1.1.4'
H H 0.0000 0.0000 'International Tables Vol C Tables 4.2.6.8 and 6.1.1.4'
N N 0.0061 0.0033 'International Tables Vol C Tables 4.2.6.8 and 6.1.1.4'
O O 0.0106 0.0060 'International Tables Vol C Tables 4.2.6.8 and 6.1.1.4'
Th Th -7.2400 8.8979 'International Tables Vol C Tables 4.2.6.8 and 6.1.1.4'

loop_
_geom_angle_atom_site_label_1
_geom_angle_atom_site_label_2
_geom_angle_atom_site_label_3
_geom_angle
_geom_angle_site_symmetry_1
_geom_angle_site_symmetry_3
_geom_angle_publ_flag
O2B Th1 O2C 96.5(6) . . ?
O2B Th1 O3AA 92.0(8) . . ?
O2C Th1 O3AA 147.5(2) . . ?
O2B Th1 O1B 68.8(3) . . ?
O2C Th1 O1B 75.8(5) . . ?
O3AA Th1 O1B 78.2(6) . . ?
O2B Th1 O2A 81.8(6) . . ?
O2C Th1 O2A 70.7(2) . . ?
O3AA Th1 O2A 141.7(3) . . ?
O1B Th1 O2A 132.0(6) . . ?
O2B Th1 O1A 73.7(6) . . ?
O2C Th1 O1A 135.0(2) . . ?
O3AA Th1 O1A 77.5(2) . . ?
O1B Th1 O1A 134.0(6) . . ?
O2A Th1 O1A 64.43(17) . . ?
O2B Th1 O1D 140.7(5) . . ?
O2C Th1 O1D 82.3(6) . . ?
O3AA Th1 O1D 71.6(7) . . ?
O1B Th1 O1D 73.0(3) . . ?
O2A Th1 O1D 132.8(6) . . ?
O1A Th1 O1D 132.6(6) . . ?
O2B Th1 O2D 140.1(3) . . ?
O2C Th1 O2D 122.1(7) . . ?
O3AA Th1 O2D 61.8(8) . . ?
O1B Th1 O2D 126.8(4) . . ?
O2A Th1 O2D 100.2(5) . . ?
O1A Th1 O2D 71.6(5) . . ?
O1D Th1 O2D 62.4(5) . . ?
O2B Th1 O1C 147.6(3) . . ?
O2C Th1 O1C 59.5(6) . . ?
O3AA Th1 O1C 120.1(8) . . ?
O1B Th1 O1C 119.2(4) . . ?
O2A Th1 O1C 70.2(5) . . ?
O1A Th1 O1C 106.8(5) . . ?
O1D Th1 O1C 62.7(5) . . ?
O2D Th1 O1C 63.6(3) . . ?
C2A O1A Th1 116.4(6) . . ?
C3A O2A Th1 121.2(5) . . ?
C7A O3AA Th1 152(2) 3_535 . ?
C6A N1A C2A 118.7(7) . . ?
C6A N1A C1A 120.5(7) . . ?
C2A N1A C1A 120.7(7) . . ?
C7A N2A C8A 123.5(9) . . ?
O1A C2A N1A 117.9(7) . . ?
O1A C2A C3A 120.2(8) . . ?
N1A C2A C3A 120.4(7) . . ?
O2A C3A C4A 123.6(8) . . ?
O2A C3A C2A 116.3(8) . . ?
C4A C3A C2A 120.0(7) . . ?
C3A C4A C5A 118.0(7) . . ?
C3A C4A C7A 124.2(8) . . ?
C5A C4A C7A 117.2(8) . . ?
C6A C5A C4A 121.2(7) . . ?
C5A C6A N1A 121.5(8) . . ?
O3AA C7A N2A 121.0(9) 3_435 . ?
O3AA C7A C4A 115.2(12) 3_435 . ?
N2A C7A C4A 117.9(7) . . ?
N2A C8A C9A 115.3(10) . . ?
C10A C9A C8A 119.5(15) . . ?
C2B O1B Th1 117.6(10) . . ?
C3B O2B Th1 120.8(8) . . ?
C6B N1B C2B 123.5(12) . . ?
C6B N1B C1B 128.5(16) . . ?
C2B N1B C1B 107.9(14) . . ?
C7B N2B C8B 122(3) . . ?
O1B C2B N1B 127.0(14) . . ?
O1B C2B C3B 113.8(14) . . ?
N1B C2B C3B 117.7(12) . . ?
C4B C3B O2B 123.6(14) . . ?
C4B C3B C2B 119.3(13) . . ?
O2B C3B C2B 116.8(14) . . ?
C3B C4B C5B 121.2(14) . . ?
C3B C4B C7B 133(2) . . ?
C5B C4B C7B 105(2) . . ?
C4B C5B C6B 119.9(14) . . ?
N1B C6B C5B 118.1(13) . . ?
O3B C7B N2B 120(3) . . ?
O3B C7B C4B 125(3) . . ?
N2B C7B C4B 105(3) . . ?
C9B C8B N2B 110(3) . . ?
C10B C9B C8B 130(3) . . ?
C2C O1C Th1 113.3(7) . . ?
C3C O2C Th1 131.4(14) . . ?
C2C N1C C6C 118.6(11) . . ?
C2C N1C C1C 120.0(11) . . ?
C6C N1C C1C 121.4(11) . . ?
C7C N2C C8C 117(2) . . ?
O1C C2C N1C 115.9(11) . . ?
O1C C2C C3C 119.7(10) . . ?
N1C C2C C3C 124.2(10) . . ?
O2C C3C C2C 113.0(13) . . ?
O2C C3C C4C 128.8(14) . . ?
C2C C3C C4C 118.0(11) . . ?
C5C C4C C7C 120.8(16) . . ?
C5C C4C C3C 115.4(12) . . ?
C7C C4C C3C 123.5(19) . . ?
C4C C5C C6C 125.1(12) . . ?
C5C C6C N1C 118.2(12) . . ?
O3C C7C N2C 130(3) . . ?
O3C C7C C4C 117(3) . . ?
N2C C7C C4C 113(3) . . ?
C9C C8C N2C 110(2) . . ?
C8C C9C C10C 111(2) . . ?
C2D O1D Th1 113.4(15) . . ?
C3D O2D Th1 115.9(12) . . ?
C2D N1D C6D 118.9(13) . . ?
C2D N1D C1D 128.6(17) . . ?
C6D N1D C1D 112.5(16) . . ?
C7D N2D C8D 126(2) . . ?
O1D C2D N1D 110.0(18) . . ?
O1D C2D C3D 125.1(18) . . ?
N1D C2D C3D 121.1(13) . . ?
O2D C3D C4D 127.4(18) . . ?
O2D C3D C2D 110.7(17) . . ?
C4D C3D C2D 120.4(13) . . ?
C3D C4D C5D 117.5(12) . . ?
C3D C4D C7D 121(2) . . ?
C5D C4D C7D 121.8(18) . . ?
C6D C5D C4D 120.8(12) . . ?
C5D C6D N1D 121.0(13) . . ?
N2D C7D O3D 122(3) . . ?
N2D C7D C4D 120(3) . . ?
O3D C7D C4D 116(2) . . ?
N2D C8D C9D 112.4(19) . . ?
C10D C9D C8D 107(2) . . ?

loop_
_geom_bond_atom_site_label_1
_geom_bond_atom_site_label_2
_geom_bond_distance
_geom_bond_site_symmetry_2
_geom_bond_publ_flag
Th1 O2B 2.244(7) . ?
Th1 O2C 2.349(7) . ?
Th1 O3AA 2.389(8) . ?
Th1 O1B 2.406(12) . ?
Th1 O2A 2.458(6) . ?
Th1 O1A 2.507(5) . ?
Th1 O1D 2.539(19) . ?
Th1 O2D 2.569(10) . ?
Th1 O1C 2.648(9) . ?
O1A C2A 1.313(9) . ?
O2A C3A 1.302(9) . ?
O3AA C7A 1.358(17) 3_535 ?
N1A C6A 1.383(10) . ?
N1A C2A 1.388(10) . ?
N1A C1A 1.448(12) . ?
N2A C7A 1.364(12) . ?
N2A C8A 1.451(12) . ?
C2A C3A 1.399(12) . ?
C3A C4A 1.375(10) . ?
C4A C5A 1.425(11) . ?
C4A C7A 1.466(13) . ?
C5A C6A 1.330(10) . ?
C7A O3AA 1.358(17) 3_435 ?
C8A C9A 1.520(14) . ?
C9A C10A 1.436(15) . ?
O1B C2B 1.353(19) . ?
O2B C3B 1.366(18) . ?
O3B C7B 1.17(4) . ?
N1B C6B 1.351(17) . ?
N1B C2B 1.375(17) . ?
N1B C1B 1.49(2) . ?
N2B C7B 1.40(4) . ?
N2B C8B 1.488(17) . ?
C2B C3B 1.444(16) . ?
C3B C4B 1.355(18) . ?
C4B C5B 1.39(2) . ?
C4B C7B 1.54(4) . ?
C5B C6B 1.42(2) . ?
C8B C9B 1.483(19) . ?
C9B C10B 1.46(2) . ?
O1C C2C 1.306(13) . ?
O2C C3C 1.207(19) . ?
O3C C7C 1.22(3) . ?
N1C C2C 1.356(13) . ?
N1C C6C 1.396(15) . ?
N1C C1C 1.493(16) . ?
N2C C7C 1.28(3) . ?
N2C C8C 1.451(19) . ?
C2C C3C 1.359(13) . ?
C3C C4C 1.477(15) . ?
C4C C5C 1.347(19) . ?
C4C C7C 1.46(3) . ?
C5C C6C 1.381(18) . ?
C8C C9C 1.450(19) . ?
C9C C10C 1.46(2) . ?
O1D C2D 1.24(2) . ?
O2D C3D 1.230(19) . ?
O3D C7D 1.27(3) . ?
N1D C2D 1.365(17) . ?
N1D C6D 1.381(17) . ?
N1D C1D 1.50(3) . ?
N2D C7D 1.24(3) . ?
N2D C8D 1.473(15) . ?
C2D C3D 1.405(19) . ?
C3D C4D 1.379(18) . ?
C4D C5D 1.419(18) . ?
C4D C7D 1.48(3) . ?
C5D C6D 1.366(17) . ?
C8D C9D 1.486(18) . ?
C9D C10D 1.44(2) . ?
